data_1514704
loop_
_publ_author_name
'Berkefeld, Andreas'
'Piers, Warren E.'
'Parvez, Masood'
'Castro, Ludovic'
'Maron, Laurent'
'Eisenstein, Odile'

_publ_section_title
;
 Decamethylscandocinium-hydrido-(perfluorophenyl)borate: fixation and
 tandem tris(perfluorophenyl)borane catalysed deoxygenative hydrosilation
 of carbon dioxide
;
_journal_issue 5
_journal_name_full 'Chemical Science'
_journal_page_first 2152
_journal_paper_doi 10.1039/c3sc50145k
_journal_volume 4
_journal_year 2013
_chemical_formula_moiety 'C39 H33 B F15 Sc, 0.5(C6 H6)'
_chemical_formula_sum 'C42 H36 B F15 Sc'
_chemical_formula_weight 881.48
_chemical_name_systematic
;
?
;
_space_group_IT_number 14
_symmetry_cell_setting monoclinic
_symmetry_space_group_name_Hall '-P 2yn'
_symmetry_space_group_name_H-M 'P 1 21/n 1'
_atom_sites_solution_hydrogens geom
_atom_sites_solution_primary direct
_atom_sites_solution_secondary difmap
_cell_angle_alpha 90.00
_cell_angle_beta 97.5764(15)
_cell_angle_gamma 90.00
_cell_formula_units_Z 4
_cell_length_a 13.9542(3)
_cell_length_b 16.0174(5)
_cell_length_c 17.9508(5)
_cell_measurement_reflns_used 7932
_cell_measurement_temperature 173(2)
_cell_measurement_theta_max 26.00
_cell_measurement_theta_min 1.00
_cell_volume 3977.16(19)
_computing_cell_refinement 'HKL DENZO (Otwinowski & Minor, 1997)'
_computing_data_collection 'COLLECT (Hooft, 1998)'
_computing_data_reduction 'SCALEPACK (Otwinowski & Minor, 1997)'
_computing_molecular_graphics 'ORTEP-3 (Farrugia, 1997)'
_computing_publication_material 'SHELXL-97 (Sheldrick, 2008)'
_computing_structure_refinement 'SHELXL-97 (Sheldrick, 2008)'
_computing_structure_solution 'SIR92 (Altomare et al., 1991)'
_diffrn_ambient_temperature 173(2)
_diffrn_measured_fraction_theta_full 0.995
_diffrn_measured_fraction_theta_max 0.995
_diffrn_measurement_device_type 'Nonius APEX2 CCD'
_diffrn_measurement_method ' \w and \f scans '
_diffrn_radiation_monochromator graphite
_diffrn_radiation_source 'fine-focus sealed tube'
_diffrn_radiation_type MoK\a
_diffrn_radiation_wavelength 0.71073
_diffrn_reflns_av_R_equivalents 0.0496
_diffrn_reflns_av_sigmaI/netI 0.0543
_diffrn_reflns_limit_h_max 17
_diffrn_reflns_limit_h_min -17
_diffrn_reflns_limit_k_max 19
_diffrn_reflns_limit_k_min -19
_diffrn_reflns_limit_l_max 22
_diffrn_reflns_limit_l_min -22
_diffrn_reflns_number 15053
_diffrn_reflns_theta_full 26.00
_diffrn_reflns_theta_max 26.00
_diffrn_reflns_theta_min 3.48
_diffrn_standards_number 0
_exptl_absorpt_coefficient_mu 0.286
_exptl_absorpt_correction_T_max 0.9775
_exptl_absorpt_correction_T_min 0.9665
_exptl_absorpt_correction_type multi-scan
_exptl_absorpt_process_details 'SORTAV: (Blessing, 1997)'
_exptl_crystal_colour Yellow
_exptl_crystal_density_diffrn 1.472
_exptl_crystal_density_method 'not measured'
_exptl_crystal_description Block
_exptl_crystal_F_000 1796
_exptl_crystal_size_max 0.12
_exptl_crystal_size_mid 0.09
_exptl_crystal_size_min 0.08
_refine_diff_density_max 0.287
_refine_diff_density_min -0.387
_refine_diff_density_rms 0.062
_refine_ls_extinction_method none
_refine_ls_goodness_of_fit_ref 1.141
_refine_ls_hydrogen_treatment constr
_refine_ls_matrix_type full
_refine_ls_number_parameters 543
_refine_ls_number_reflns 7787
_refine_ls_number_restraints 0
_refine_ls_restrained_S_all 1.141
_refine_ls_R_factor_all 0.1042
_refine_ls_R_factor_gt 0.0692
_refine_ls_shift/su_max 0.000
_refine_ls_shift/su_mean 0.000
_refine_ls_structure_factor_coef Fsqd
_refine_ls_weighting_details 'calc w=1/[\s^2^(Fo^2^)+(0.0254P)^2^+7.5000P] where P=(Fo^2^+2Fc^2^)/3'
_refine_ls_weighting_scheme calc
_refine_ls_wR_factor_gt 0.1271
_refine_ls_wR_factor_ref 0.1446
_reflns_number_gt 5592
_reflns_number_total 7787
_reflns_threshold_expression 'I > 2.0\s(I)'
_cod_data_source_file c3sc50145k.txt
_cod_data_source_block Compound_Ia
_cod_depositor_comments
;
The following automatic conversions were performed:

'_symmetry_cell_setting' value 'Monoclinic' changed to 'monoclinic'
according to
/usr/data/users/saulius/automatic-downloads/retrospective/RSC/lib/dictionaries/cif_core.dic
dictionary named 'cif_core.dic' version 2.4.2 from
2011-04-26.

'_exptl_absorpt_correction_type' value 'Multi-scan'
changed to 'multi-scan' according to
/usr/data/users/saulius/automatic-downloads/retrospective/RSC/lib/dictionaries/cif_core.dic
dictionary named 'cif_core.dic' version 2.4.2 from 2011-04-26.

Automatic conversion script
Id: cif_fix_values 2281 2013-09-26 08:29:07Z andrius 
;
_cod_original_sg_symbol_H-M 'P 21/n'
_cod_database_code 1514704

loop_
_symmetry_equiv_pos_as_xyz
'x, y, z'
'-x+1/2, y+1/2, -z+1/2'
'-x, -y, -z'
'x-1/2, -y-1/2, z-1/2'

loop_
_atom_site_label
_atom_site_type_symbol
_atom_site_fract_x
_atom_site_fract_y
_atom_site_fract_z
_atom_site_U_iso_or_equiv
_atom_site_adp_type
_atom_site_occupancy
_atom_site_symmetry_multiplicity
_atom_site_calc_flag
_atom_site_refinement_flags
Sc1 Sc 0.20220(5) 0.15811(4) 0.27981(4) 0.03113(18) Uani 1 1 d .
F1 F 0.04829(13) 0.15147(12) 0.31714(10) 0.0327(5) Uani 1 1 d .
F2 F 0.07995(13) 0.14900(13) 0.17816(11) 0.0348(5) Uani 1 1 d .
F3 F -0.06851(15) 0.13710(15) 0.06218(11) 0.0461(6) Uani 1 1 d .
F4 F -0.25436(15) 0.13047(17) 0.09512(12) 0.0539(7) Uani 1 1 d .
F5 F -0.29052(14) 0.13975(15) 0.23585(12) 0.0455(6) Uani 1 1 d .
F6 F -0.06320(16) -0.00903(15) 0.37633(14) 0.0533(6) Uani 1 1 d .
F7 F -0.13835(19) -0.15929(15) 0.38654(16) 0.0670(8) Uani 1 1 d .
F8 F -0.33170(19) -0.17799(14) 0.39251(14) 0.0580(7) Uani 1 1 d .
F9 F -0.44565(16) -0.04146(15) 0.38689(15) 0.0582(7) Uani 1 1 d .
F10 F -0.37375(14) 0.11001(13) 0.37575(13) 0.0454(6) Uani 1 1 d .
F11 F -0.26913(16) 0.18213(14) 0.49505(12) 0.0449(6) Uani 1 1 d .
F12 F -0.37065(19) 0.31710(16) 0.52044(14) 0.0618(7) Uani 1 1 d .
F13 F -0.3847(2) 0.44786(16) 0.42323(15) 0.0675(8) Uani 1 1 d .
F14 F -0.2916(2) 0.44012(15) 0.29931(14) 0.0644(7) Uani 1 1 d .
F15 F -0.18916(17) 0.30859(14) 0.27243(12) 0.0508(6) Uani 1 1 d .
C1 C 0.1917(3) 0.3016(2) 0.2297(2) 0.0346(8) Uani 1 1 d .
C2 C 0.1623(3) 0.3046(2) 0.3024(2) 0.0387(9) Uani 1 1 d .
C3 C 0.2430(3) 0.2821(2) 0.3551(2) 0.0438(10) Uani 1 1 d .
C4 C 0.3229(3) 0.2673(2) 0.3153(2) 0.0421(10) Uani 1 1 d .
C5 C 0.2898(3) 0.2766(2) 0.2378(2) 0.0387(9) Uani 1 1 d .
C6 C 0.1317(3) 0.3287(3) 0.1583(2) 0.0462(10) Uani 1 1 d .
H6A H 0.1420 0.3883 0.1501 0.055 Uiso 1 1 calc R
H6B H 0.0632 0.3187 0.1621 0.055 Uiso 1 1 calc R
H6C H 0.1506 0.2967 0.1161 0.055 Uiso 1 1 calc R
C7 C 0.0673(3) 0.3358(3) 0.3210(3) 0.0553(12) Uani 1 1 d .
H7A H 0.0719 0.3957 0.3318 0.066 Uiso 1 1 calc R
H7B H 0.0504 0.3061 0.3652 0.066 Uiso 1 1 calc R
H7C H 0.0172 0.3260 0.2782 0.066 Uiso 1 1 calc R
C8 C 0.2441(4) 0.2817(3) 0.4389(2) 0.0647(14) Uani 1 1 d .
H8A H 0.2365 0.3389 0.4567 0.078 Uiso 1 1 calc R
H8B H 0.3057 0.2588 0.4629 0.078 Uiso 1 1 calc R
H8C H 0.1908 0.2471 0.4519 0.078 Uiso 1 1 calc R
C9 C 0.4264(3) 0.2607(3) 0.3515(3) 0.0636(13) Uani 1 1 d .
H9A H 0.4508 0.3164 0.3666 0.076 Uiso 1 1 calc R
H9B H 0.4659 0.2368 0.3155 0.076 Uiso 1 1 calc R
H9C H 0.4299 0.2246 0.3958 0.076 Uiso 1 1 calc R
C10 C 0.3491(3) 0.2714(3) 0.1730(2) 0.0515(11) Uani 1 1 d .
H10A H 0.3471 0.3253 0.1470 0.062 Uiso 1 1 calc R
H10B H 0.3223 0.2280 0.1378 0.062 Uiso 1 1 calc R
H10C H 0.4162 0.2576 0.1923 0.062 Uiso 1 1 calc R
C11 C 0.2161(3) 0.0235(2) 0.3431(2) 0.0345(8) Uani 1 1 d .
C12 C 0.1791(3) 0.0080(2) 0.2673(2) 0.0359(9) Uani 1 1 d .
C13 C 0.2517(3) 0.0299(2) 0.2224(2) 0.0374(9) Uani 1 1 d .
C14 C 0.3338(3) 0.0573(2) 0.2703(2) 0.0368(9) Uani 1 1 d .
C15 C 0.3115(3) 0.0544(2) 0.3452(2) 0.0375(9) Uani 1 1 d .
C16 C 0.1688(3) 0.0064(3) 0.4121(2) 0.0444(10) Uani 1 1 d .
H16A H 0.2087 -0.0326 0.4449 0.053 Uiso 1 1 calc R
H16B H 0.1048 -0.0182 0.3973 0.053 Uiso 1 1 calc R
H16C H 0.1620 0.0588 0.4391 0.053 Uiso 1 1 calc R
C17 C 0.0835(3) -0.0318(2) 0.2391(2) 0.0449(10) Uani 1 1 d .
H17A H 0.0913 -0.0926 0.2376 0.054 Uiso 1 1 calc R
H17B H 0.0608 -0.0112 0.1884 0.054 Uiso 1 1 calc R
H17C H 0.0361 -0.0176 0.2728 0.054 Uiso 1 1 calc R
C18 C 0.2446(3) 0.0192(3) 0.1386(2) 0.0482(10) Uani 1 1 d .
H18A H 0.2626 -0.0380 0.1271 0.058 Uiso 1 1 calc R
H18B H 0.2884 0.0586 0.1185 0.058 Uiso 1 1 calc R
H18C H 0.1781 0.0301 0.1157 0.058 Uiso 1 1 calc R
C19 C 0.4320(3) 0.0732(3) 0.2462(2) 0.0472(10) Uani 1 1 d .
H19A H 0.4661 0.0201 0.2432 0.057 Uiso 1 1 calc R
H19B H 0.4696 0.1096 0.2830 0.057 Uiso 1 1 calc R
H19C H 0.4240 0.1003 0.1968 0.057 Uiso 1 1 calc R
C20 C 0.3793(3) 0.0662(3) 0.4177(2) 0.0452(10) Uani 1 1 d .
H20A H 0.3889 0.0126 0.4440 0.054 Uiso 1 1 calc R
H20B H 0.3513 0.1065 0.4497 0.054 Uiso 1 1 calc R
H20C H 0.4417 0.0871 0.4061 0.054 Uiso 1 1 calc R
C21 C -0.0660(3) 0.1614(2) 0.43980(19) 0.0367(9) Uani 1 1 d .
H21A H -0.0904 0.1609 0.4886 0.044 Uiso 1 1 calc R
H21B H -0.0324 0.2141 0.4337 0.044 Uiso 1 1 calc R
H21C H -0.0211 0.1147 0.4374 0.044 Uiso 1 1 calc R
C22 C -0.1253(2) 0.1477(2) 0.28631(19) 0.0297(8) Uani 1 1 d .
C23 C -0.0347(2) 0.1491(2) 0.26455(18) 0.0285(7) Uani 1 1 d .
C24 C -0.0149(2) 0.1474(2) 0.19175(19) 0.0296(8) Uani 1 1 d .
C25 C -0.0876(3) 0.1403(2) 0.13309(19) 0.0335(8) Uani 1 1 d .
C26 C -0.1807(3) 0.1369(2) 0.1505(2) 0.0366(9) Uani 1 1 d .
C27 C -0.1967(2) 0.1409(2) 0.2244(2) 0.0338(8) Uani 1 1 d .
C28 C -0.2121(2) 0.0605(2) 0.37931(18) 0.0300(8) Uani 1 1 d .
C29 C -0.1593(3) -0.0126(2) 0.3813(2) 0.0361(9) Uani 1 1 d .
C30 C -0.1959(3) -0.0917(2) 0.3858(2) 0.0409(9) Uani 1 1 d .
C31 C -0.2926(3) -0.1016(2) 0.3880(2) 0.0406(9) Uani 1 1 d .
C32 C -0.3498(3) -0.0327(2) 0.3849(2) 0.0374(9) Uani 1 1 d .
C33 C -0.3103(3) 0.0462(2) 0.3805(2) 0.0350(9) Uani 1 1 d .
C34 C -0.2259(2) 0.2346(2) 0.38059(19) 0.0309(8) Uani 1 1 d .
C35 C -0.2728(3) 0.2447(2) 0.4436(2) 0.0362(9) Uani 1 1 d .
C36 C -0.3259(3) 0.3138(3) 0.4585(2) 0.0428(10) Uani 1 1 d .
C37 C -0.3336(3) 0.3801(3) 0.4098(2) 0.0463(10) Uani 1 1 d .
C38 C -0.2867(3) 0.3751(2) 0.3472(2) 0.0442(10) Uani 1 1 d .
C39 C -0.2343(3) 0.3045(2) 0.3347(2) 0.0367(9) Uani 1 1 d .
C40 C 0.5197(5) 0.0720(5) 0.0405(4) 0.0909(19) Uani 1 1 d .
H40 H 0.5340 0.1215 0.0689 0.109 Uiso 1 1 calc R
C41 C 0.5702(4) -0.0003(5) 0.0595(4) 0.100(2) Uani 1 1 d .
H41 H 0.6194 -0.0003 0.1014 0.120 Uiso 1 1 calc R
C42 C 0.5512(4) -0.0719(5) 0.0194(4) 0.092(2) Uani 1 1 d .
H42 H 0.5869 -0.1213 0.0331 0.111 Uiso 1 1 calc R
B1 B -0.1564(3) 0.1519(3) 0.3726(2) 0.0299(9) Uani 1 1 d .

loop_
_atom_site_aniso_label
_atom_site_aniso_U_11
_atom_site_aniso_U_22
_atom_site_aniso_U_33
_atom_site_aniso_U_23
_atom_site_aniso_U_13
_atom_site_aniso_U_12
Sc1 0.0312(3) 0.0304(4) 0.0316(4) -0.0004(3) 0.0032(3) 0.0003(3)
F1 0.0293(10) 0.0379(11) 0.0305(11) 0.0006(9) 0.0022(8) -0.0015(9)
F2 0.0339(11) 0.0383(12) 0.0330(11) -0.0005(9) 0.0071(9) 0.0002(9)
F3 0.0488(13) 0.0637(16) 0.0259(11) 0.0020(10) 0.0059(9) -0.0046(11)
F4 0.0397(12) 0.0884(19) 0.0303(12) 0.0069(12) -0.0078(10) -0.0127(12)
F5 0.0293(11) 0.0689(16) 0.0381(12) 0.0070(11) 0.0034(9) -0.0035(11)
F6 0.0410(13) 0.0469(14) 0.0747(17) 0.0052(12) 0.0176(12) 0.0089(11)
F7 0.0735(17) 0.0328(13) 0.097(2) 0.0039(14) 0.0216(15) 0.0144(13)
F8 0.0758(17) 0.0344(13) 0.0649(16) -0.0002(12) 0.0135(13) -0.0147(12)
F9 0.0378(13) 0.0525(15) 0.0843(19) 0.0058(13) 0.0087(12) -0.0140(11)
F10 0.0305(11) 0.0373(13) 0.0680(16) 0.0035(11) 0.0043(10) 0.0011(10)
F11 0.0595(14) 0.0420(13) 0.0365(12) 0.0073(10) 0.0181(10) 0.0065(11)
F12 0.0800(18) 0.0552(16) 0.0575(16) 0.0011(13) 0.0359(14) 0.0174(14)
F13 0.088(2) 0.0459(15) 0.0722(18) 0.0035(13) 0.0235(15) 0.0276(14)
F14 0.096(2) 0.0386(14) 0.0607(16) 0.0147(12) 0.0176(15) 0.0167(14)
F15 0.0722(16) 0.0407(13) 0.0437(13) 0.0126(11) 0.0234(12) 0.0073(12)
C1 0.040(2) 0.0252(19) 0.039(2) -0.0026(16) 0.0036(17) -0.0042(16)
C2 0.045(2) 0.028(2) 0.043(2) -0.0048(17) 0.0088(18) -0.0052(17)
C3 0.056(3) 0.038(2) 0.035(2) -0.0065(18) 0.0015(19) -0.012(2)
C4 0.043(2) 0.036(2) 0.044(2) 0.0020(18) -0.0040(18) -0.0087(18)
C5 0.041(2) 0.034(2) 0.041(2) 0.0040(17) 0.0052(18) -0.0048(17)
C6 0.055(2) 0.036(2) 0.045(2) 0.0049(19) -0.0048(19) -0.0007(19)
C7 0.068(3) 0.035(2) 0.068(3) -0.008(2) 0.026(2) 0.000(2)
C8 0.102(4) 0.055(3) 0.037(2) -0.008(2) 0.008(2) -0.010(3)
C9 0.051(3) 0.059(3) 0.075(3) 0.009(3) -0.013(2) -0.014(2)
C10 0.054(3) 0.047(3) 0.056(3) 0.005(2) 0.018(2) -0.002(2)
C11 0.036(2) 0.030(2) 0.037(2) 0.0045(16) 0.0046(16) 0.0062(16)
C12 0.036(2) 0.0275(19) 0.043(2) 0.0014(17) 0.0016(17) 0.0043(16)
C13 0.043(2) 0.035(2) 0.033(2) -0.0019(16) 0.0032(17) 0.0095(17)
C14 0.038(2) 0.036(2) 0.036(2) 0.0006(17) 0.0045(17) 0.0107(17)
C15 0.038(2) 0.035(2) 0.039(2) 0.0037(17) 0.0033(17) 0.0076(17)
C16 0.044(2) 0.048(2) 0.041(2) 0.0097(19) 0.0038(18) 0.0035(19)
C17 0.048(2) 0.030(2) 0.054(3) 0.0011(19) -0.003(2) 0.0033(18)
C18 0.053(2) 0.046(3) 0.045(2) -0.004(2) 0.004(2) 0.012(2)
C19 0.044(2) 0.055(3) 0.045(2) 0.002(2) 0.0110(19) 0.011(2)
C20 0.040(2) 0.056(3) 0.037(2) 0.003(2) -0.0024(18) 0.007(2)
C21 0.037(2) 0.044(2) 0.0303(19) 0.0033(17) 0.0052(16) -0.0057(18)
C22 0.0343(18) 0.0257(18) 0.0280(18) 0.0034(15) 0.0004(15) -0.0011(15)
C23 0.0321(18) 0.0255(18) 0.0258(18) 0.0007(14) -0.0040(14) -0.0012(15)
C24 0.0309(18) 0.0271(19) 0.0316(19) 0.0036(15) 0.0070(15) -0.0004(15)
C25 0.043(2) 0.035(2) 0.0223(18) 0.0036(15) 0.0055(16) -0.0009(17)
C26 0.040(2) 0.039(2) 0.0283(19) 0.0041(16) -0.0045(16) -0.0029(17)
C27 0.0310(18) 0.036(2) 0.034(2) 0.0058(17) 0.0033(15) -0.0031(16)
C28 0.0366(19) 0.0315(19) 0.0215(17) 0.0010(15) 0.0030(15) 0.0004(16)
C29 0.036(2) 0.042(2) 0.031(2) -0.0006(17) 0.0095(16) 0.0022(17)
C30 0.053(2) 0.031(2) 0.041(2) 0.0005(17) 0.0108(19) 0.0059(18)
C31 0.058(3) 0.029(2) 0.036(2) -0.0005(17) 0.0096(18) -0.0076(19)
C32 0.038(2) 0.038(2) 0.036(2) 0.0010(17) 0.0063(17) -0.0057(18)
C33 0.034(2) 0.036(2) 0.034(2) 0.0030(16) 0.0039(16) 0.0046(17)
C34 0.0335(19) 0.0296(19) 0.0289(19) 0.0007(15) 0.0019(15) -0.0037(15)
C35 0.041(2) 0.036(2) 0.032(2) 0.0025(17) 0.0055(17) -0.0035(17)
C36 0.053(2) 0.041(2) 0.037(2) -0.0015(18) 0.0135(19) 0.006(2)
C37 0.050(2) 0.035(2) 0.053(3) -0.005(2) 0.005(2) 0.0083(19)
C38 0.055(2) 0.033(2) 0.044(2) 0.0104(18) 0.003(2) 0.0039(19)
C39 0.042(2) 0.035(2) 0.034(2) 0.0012(17) 0.0087(17) -0.0004(17)
C40 0.078(4) 0.099(5) 0.096(5) 0.008(4) 0.012(4) -0.020(4)
C41 0.070(4) 0.114(6) 0.107(5) 0.038(5) -0.017(4) -0.020(4)
C42 0.058(3) 0.090(5) 0.127(6) 0.040(4) 0.003(4) -0.012(3)
B1 0.032(2) 0.030(2) 0.028(2) 0.0031(17) 0.0050(16) 0.0005(18)

loop_
_atom_type_symbol
_atom_type_description
_atom_type_scat_dispersion_real
_atom_type_scat_dispersion_imag
_atom_type_scat_source
C C 0.0033 0.0016 'International Tables Vol C Tables 4.2.6.8 and 6.1.1.4'
H H 0.0000 0.0000 'International Tables Vol C Tables 4.2.6.8 and 6.1.1.4'
F F 0.0171 0.0103 'International Tables Vol C Tables 4.2.6.8 and 6.1.1.4'
B B 0.0013 0.0007 'International Tables Vol C Tables 4.2.6.8 and 6.1.1.4'
Sc Sc 0.2519 0.3716 'International Tables Vol C Tables 4.2.6.8 and 6.1.1.4'

loop_
_geom_angle_atom_site_label_1
_geom_angle_atom_site_label_2
_geom_angle_atom_site_label_3
_geom_angle
_geom_angle_site_symmetry_1
_geom_angle_site_symmetry_3
F2 Sc1 F1 67.43(7) . .
F2 Sc1 C3 125.47(12) . .
F1 Sc1 C3 91.98(11) . .
F2 Sc1 C5 98.76(11) . .
F1 Sc1 C5 130.07(11) . .
C3 Sc1 C5 56.14(13) . .
F2 Sc1 C12 77.95(10) . .
F1 Sc1 C12 82.28(10) . .
C3 Sc1 C12 151.52(14) . .
C5 Sc1 C12 144.03(13) . .
F2 Sc1 C11 108.37(10) . .
F1 Sc1 C11 81.10(10) . .
C3 Sc1 C11 117.82(13) . .
C5 Sc1 C11 145.52(13) . .
C12 Sc1 C11 33.78(12) . .
F2 Sc1 C13 80.52(10) . .
F1 Sc1 C13 113.95(11) . .
C3 Sc1 C13 149.97(14) . .
C5 Sc1 C13 110.13(13) . .
C12 Sc1 C13 33.91(12) . .
C11 Sc1 C13 56.07(12) . .
F2 Sc1 C15 132.68(11) . .
F1 Sc1 C15 111.69(10) . .
C3 Sc1 C15 101.71(14) . .
C5 Sc1 C15 111.83(13) . .
C12 Sc1 C15 55.96(12) . .
C11 Sc1 C15 33.71(12) . .
C13 Sc1 C15 55.80(12) . .
F2 Sc1 C4 130.86(11) . .
F1 Sc1 C4 125.74(11) . .
C3 Sc1 C4 33.87(13) . .
C5 Sc1 C4 33.66(13) . .
C12 Sc1 C4 143.78(13) . .
C11 Sc1 C4 120.02(13) . .
C13 Sc1 C4 119.11(14) . .
C15 Sc1 C4 89.78(13) . .
F2 Sc1 C2 91.75(11) . .
F1 Sc1 C2 76.09(10) . .
C3 Sc1 C2 33.74(13) . .
C5 Sc1 C2 55.90(13) . .
C12 Sc1 C2 158.27(13) . .
C11 Sc1 C2 140.81(13) . .
C13 Sc1 C2 163.07(13) . .
C15 Sc1 C2 135.18(13) . .
C4 Sc1 C2 55.90(13) . .
F2 Sc1 C1 76.75(10) . .
F1 Sc1 C1 97.73(10) . .
C3 Sc1 C1 55.83(13) . .
C5 Sc1 C1 33.60(12) . .
C12 Sc1 C1 152.49(13) . .
C11 Sc1 C1 173.60(13) . .
C13 Sc1 C1 129.59(13) . .
C15 Sc1 C1 144.20(13) . .
C4 Sc1 C1 55.68(12) . .
C2 Sc1 C1 33.49(12) . .
F2 Sc1 C14 112.25(10) . .
F1 Sc1 C14 135.30(11) . .
C3 Sc1 C14 116.89(14) . .
C5 Sc1 C14 94.61(13) . .
C12 Sc1 C14 55.78(12) . .
C11 Sc1 C14 55.82(12) . .
C13 Sc1 C14 33.34(12) . .
C15 Sc1 C14 33.61(12) . .
C4 Sc1 C14 89.58(13) . .
C2 Sc1 C14 145.38(13) . .
C1 Sc1 C14 126.43(13) . .
C23 F1 Sc1 121.33(18) . .
C24 F2 Sc1 118.90(18) . .
C5 C1 C2 107.9(3) . .
C5 C1 C6 126.4(3) . .
C2 C1 C6 125.4(4) . .
C5 C1 Sc1 71.8(2) . .
C2 C1 Sc1 72.9(2) . .
C6 C1 Sc1 125.5(2) . .
C3 C2 C1 107.8(3) . .
C3 C2 C7 125.8(4) . .
C1 C2 C7 126.1(4) . .
C3 C2 Sc1 72.0(2) . .
C1 C2 Sc1 73.6(2) . .
C7 C2 Sc1 125.6(3) . .
C2 C3 C4 108.3(3) . .
C2 C3 C8 124.9(4) . .
C4 C3 C8 126.7(4) . .
C2 C3 Sc1 74.3(2) . .
C4 C3 Sc1 74.1(2) . .
C8 C3 Sc1 121.6(3) . .
C5 C4 C3 107.4(3) . .
C5 C4 C9 127.0(4) . .
C3 C4 C9 124.5(4) . .
C5 C4 Sc1 72.3(2) . .
C3 C4 Sc1 72.1(2) . .
C9 C4 Sc1 130.4(3) . .
C4 C5 C1 108.5(3) . .
C4 C5 C10 127.5(4) . .
C1 C5 C10 123.7(3) . .
C4 C5 Sc1 74.0(2) . .
C1 C5 Sc1 74.6(2) . .
C10 C5 Sc1 122.9(3) . .
C1 C6 H6A 109.5 . .
C1 C6 H6B 109.5 . .
H6A C6 H6B 109.5 . .
C1 C6 H6C 109.5 . .
H6A C6 H6C 109.5 . .
H6B C6 H6C 109.5 . .
C2 C7 H7A 109.5 . .
C2 C7 H7B 109.5 . .
H7A C7 H7B 109.5 . .
C2 C7 H7C 109.5 . .
H7A C7 H7C 109.5 . .
H7B C7 H7C 109.5 . .
C3 C8 H8A 109.5 . .
C3 C8 H8B 109.5 . .
H8A C8 H8B 109.5 . .
C3 C8 H8C 109.5 . .
H8A C8 H8C 109.5 . .
H8B C8 H8C 109.5 . .
C4 C9 H9A 109.5 . .
C4 C9 H9B 109.5 . .
H9A C9 H9B 109.5 . .
C4 C9 H9C 109.5 . .
H9A C9 H9C 109.5 . .
H9B C9 H9C 109.5 . .
C5 C10 H10A 109.5 . .
C5 C10 H10B 109.5 . .
H10A C10 H10B 109.5 . .
C5 C10 H10C 109.5 . .
H10A C10 H10C 109.5 . .
H10B C10 H10C 109.5 . .
C12 C11 C15 108.1(3) . .
C12 C11 C16 128.1(3) . .
C15 C11 C16 123.7(3) . .
C12 C11 Sc1 73.1(2) . .
C15 C11 Sc1 73.7(2) . .
C16 C11 Sc1 122.0(3) . .
C11 C12 C13 107.8(3) . .
C11 C12 C17 126.4(3) . .
C13 C12 C17 125.6(3) . .
C11 C12 Sc1 73.2(2) . .
C13 C12 Sc1 73.3(2) . .
C17 C12 Sc1 123.5(2) . .
C14 C13 C12 108.3(3) . .
C14 C13 C18 126.0(4) . .
C12 C13 C18 125.5(4) . .
C14 C13 Sc1 74.5(2) . .
C12 C13 Sc1 72.8(2) . .
C18 C13 Sc1 122.3(3) . .
C13 C14 C15 107.9(3) . .
C13 C14 C19 124.9(3) . .
C15 C14 C19 126.5(3) . .
C13 C14 Sc1 72.2(2) . .
C15 C14 Sc1 72.4(2) . .
C19 C14 Sc1 128.3(3) . .
C11 C15 C14 108.0(3) . .
C11 C15 C20 123.1(3) . .
C14 C15 C20 128.2(3) . .
C11 C15 Sc1 72.6(2) . .
C14 C15 Sc1 74.0(2) . .
C20 C15 Sc1 127.3(3) . .
C11 C16 H16A 109.5 . .
C11 C16 H16B 109.5 . .
H16A C16 H16B 109.5 . .
C11 C16 H16C 109.5 . .
H16A C16 H16C 109.5 . .
H16B C16 H16C 109.5 . .
C12 C17 H17A 109.5 . .
C12 C17 H17B 109.5 . .
H17A C17 H17B 109.5 . .
C12 C17 H17C 109.5 . .
H17A C17 H17C 109.5 . .
H17B C17 H17C 109.5 . .
C13 C18 H18A 109.5 . .
C13 C18 H18B 109.5 . .
H18A C18 H18B 109.5 . .
C13 C18 H18C 109.5 . .
H18A C18 H18C 109.5 . .
H18B C18 H18C 109.5 . .
C14 C19 H19A 109.5 . .
C14 C19 H19B 109.5 . .
H19A C19 H19B 109.5 . .
C14 C19 H19C 109.5 . .
H19A C19 H19C 109.5 . .
H19B C19 H19C 109.5 . .
C15 C20 H20A 109.5 . .
C15 C20 H20B 109.5 . .
H20A C20 H20B 109.5 . .
C15 C20 H20C 109.5 . .
H20A C20 H20C 109.5 . .
H20B C20 H20C 109.5 . .
B1 C21 H21A 109.5 . .
B1 C21 H21B 109.5 . .
H21A C21 H21B 109.5 . .
B1 C21 H21C 109.5 . .
H21A C21 H21C 109.5 . .
H21B C21 H21C 109.5 . .
C23 C22 C27 111.2(3) . .
C23 C22 B1 128.9(3) . .
C27 C22 B1 119.9(3) . .
C24 C23 C22 125.5(3) . .
C24 C23 F1 113.1(3) . .
C22 C23 F1 121.5(3) . .
C25 C24 C23 120.9(3) . .
C25 C24 F2 119.9(3) . .
C23 C24 F2 119.2(3) . .
F3 C25 C24 121.1(3) . .
F3 C25 C26 121.9(3) . .
C24 C25 C26 117.0(3) . .
F4 C26 C27 121.0(3) . .
F4 C26 C25 119.3(3) . .
C27 C26 C25 119.7(3) . .
F5 C27 C26 115.4(3) . .
F5 C27 C22 118.9(3) . .
C26 C27 C22 125.6(3) . .
C29 C28 C33 112.6(3) . .
C29 C28 B1 119.5(3) . .
C33 C28 B1 127.9(3) . .
F6 C29 C30 114.9(3) . .
F6 C29 C28 119.5(3) . .
C30 C29 C28 125.6(3) . .
F7 C30 C31 119.8(4) . .
F7 C30 C29 121.1(3) . .
C31 C30 C29 119.0(4) . .
F8 C31 C32 120.0(4) . .
F8 C31 C30 121.1(4) . .
C32 C31 C30 118.9(4) . .
F9 C32 C31 119.6(3) . .
F9 C32 C33 120.0(3) . .
C31 C32 C33 120.5(3) . .
F10 C33 C32 115.6(3) . .
F10 C33 C28 121.0(3) . .
C32 C33 C28 123.4(3) . .
C39 C34 C35 112.2(3) . .
C39 C34 B1 126.8(3) . .
C35 C34 B1 120.4(3) . .
F11 C35 C36 115.7(3) . .
F11 C35 C34 119.2(3) . .
C36 C35 C34 125.1(3) . .
F12 C36 C37 119.3(4) . .
F12 C36 C35 120.8(3) . .
C37 C36 C35 119.8(4) . .
F13 C37 C36 120.9(4) . .
F13 C37 C38 121.0(4) . .
C36 C37 C38 118.1(4) . .
F14 C38 C37 119.2(4) . .
F14 C38 C39 120.9(4) . .
C37 C38 C39 119.9(4) . .
F15 C39 C38 114.1(3) . .
F15 C39 C34 121.1(3) . .
C38 C39 C34 124.8(3) . .
C42 C40 C41 119.3(7) 3_655 .
C42 C40 H40 120.3 3_655 .
C41 C40 H40 120.3 . .
C42 C41 C40 121.3(6) . .
C42 C41 H41 119.3 . .
C40 C41 H41 119.3 . .
C41 C42 C40 119.3(6) . 3_655
C41 C42 H42 120.3 . .
C40 C42 H42 120.3 3_655 .
C21 B1 C34 105.4(3) . .
C21 B1 C22 114.8(3) . .
C34 B1 C22 109.9(3) . .
C21 B1 C28 110.5(3) . .
C34 B1 C28 114.3(3) . .
C22 B1 C28 102.3(3) . .

loop_
_geom_bond_atom_site_label_1
_geom_bond_atom_site_label_2
_geom_bond_distance
_geom_bond_site_symmetry_2
Sc1 F2 2.332(2) .
Sc1 F1 2.3350(19) .
Sc1 C3 2.428(4) .
Sc1 C5 2.431(4) .
Sc1 C12 2.432(4) .
Sc1 C11 2.433(4) .
Sc1 C13 2.438(4) .
Sc1 C15 2.448(4) .
Sc1 C4 2.453(4) .
Sc1 C2 2.457(4) .
Sc1 C1 2.466(4) .
Sc1 C14 2.468(4) .
F1 C23 1.395(4) .
F2 C24 1.377(4) .
F3 C25 1.335(4) .
F4 C26 1.337(4) .
F5 C27 1.352(4) .
F6 C29 1.357(4) .
F7 C30 1.346(4) .
F8 C31 1.347(4) .
F9 C32 1.350(4) .
F10 C33 1.347(4) .
F11 C35 1.359(4) .
F12 C36 1.346(4) .
F13 C37 1.338(4) .
F14 C38 1.346(4) .
F15 C39 1.355(4) .
C1 C5 1.416(5) .
C1 C2 1.418(5) .
C1 C6 1.499(5) .
C2 C3 1.418(6) .
C2 C7 1.496(5) .
C3 C4 1.422(6) .
C3 C8 1.503(6) .
C4 C5 1.414(5) .
C4 C9 1.507(6) .
C5 C10 1.517(5) .
C6 H6A 0.9800 .
C6 H6B 0.9800 .
C6 H6C 0.9800 .
C7 H7A 0.9800 .
C7 H7B 0.9800 .
C7 H7C 0.9800 .
C8 H8A 0.9800 .
C8 H8B 0.9800 .
C8 H8C 0.9800 .
C9 H9A 0.9800 .
C9 H9B 0.9800 .
C9 H9C 0.9800 .
C10 H10A 0.9800 .
C10 H10B 0.9800 .
C10 H10C 0.9800 .
C11 C12 1.414(5) .
C11 C15 1.415(5) .
C11 C16 1.503(5) .
C12 C13 1.420(5) .
C12 C17 1.505(5) .
C13 C14 1.408(5) .
C13 C18 1.503(5) .
C14 C15 1.422(5) .
C14 C19 1.512(5) .
C15 C20 1.516(5) .
C16 H16A 0.9800 .
C16 H16B 0.9800 .
C16 H16C 0.9800 .
C17 H17A 0.9800 .
C17 H17B 0.9800 .
C17 H17C 0.9800 .
C18 H18A 0.9800 .
C18 H18B 0.9800 .
C18 H18C 0.9800 .
C19 H19A 0.9800 .
C19 H19B 0.9800 .
C19 H19C 0.9800 .
C20 H20A 0.9800 .
C20 H20B 0.9800 .
C20 H20C 0.9800 .
C21 B1 1.633(5) .
C21 H21A 0.9800 .
C21 H21B 0.9800 .
C21 H21C 0.9800 .
C22 C23 1.372(5) .
C22 C27 1.395(5) .
C22 B1 1.665(5) .
C23 C24 1.371(5) .
C24 C25 1.367(5) .
C25 C26 1.377(5) .
C26 C27 1.375(5) .
C28 C29 1.381(5) .
C28 C33 1.391(5) .
C28 B1 1.669(5) .
C29 C30 1.373(5) .
C30 C31 1.365(5) .
C31 C32 1.358(5) .
C32 C33 1.386(5) .
C34 C39 1.387(5) .
C34 C35 1.389(5) .
C34 B1 1.658(5) .
C35 C36 1.377(5) .
C36 C37 1.371(6) .
C37 C38 1.377(6) .
C38 C39 1.380(5) .
C40 C42 1.361(8) 3_655
C40 C41 1.376(9) .
C40 H40 0.9500 .
C41 C42 1.361(9) .
C41 H41 0.9500 .
C42 C40 1.361(8) 3_655
C42 H42 0.9500 .

loop_
_geom_torsion_atom_site_label_1
_geom_torsion_atom_site_label_2
_geom_torsion_atom_site_label_3
_geom_torsion_atom_site_label_4
_geom_torsion
_geom_torsion_site_symmetry_1
_geom_torsion_site_symmetry_4
F2 Sc1 F1 C23 -2.6(2) . .
C3 Sc1 F1 C23 125.4(2) . .
C5 Sc1 F1 C23 79.7(2) . .
C12 Sc1 F1 C23 -82.7(2) . .
C11 Sc1 F1 C23 -116.8(2) . .
C13 Sc1 F1 C23 -70.2(2) . .
C15 Sc1 F1 C23 -131.2(2) . .
C4 Sc1 F1 C23 122.5(2) . .
C2 Sc1 F1 C23 95.3(2) . .
C1 Sc1 F1 C23 69.6(2) . .
C14 Sc1 F1 C23 -101.9(2) . .
F1 Sc1 F2 C24 2.1(2) . .
C3 Sc1 F2 C24 -73.4(2) . .
C5 Sc1 F2 C24 -127.8(2) . .
C12 Sc1 F2 C24 88.6(2) . .
C11 Sc1 F2 C24 73.7(2) . .
C13 Sc1 F2 C24 123.1(2) . .
C15 Sc1 F2 C24 101.4(2) . .
C4 Sc1 F2 C24 -116.4(2) . .
C2 Sc1 F2 C24 -72.1(2) . .
C1 Sc1 F2 C24 -102.3(2) . .
C14 Sc1 F2 C24 133.5(2) . .
F2 Sc1 C1 C5 -129.6(2) . .
F1 Sc1 C1 C5 165.9(2) . .
C3 Sc1 C1 C5 78.7(2) . .
C12 Sc1 C1 C5 -106.0(3) . .
C13 Sc1 C1 C5 -64.1(3) . .
C15 Sc1 C1 C5 20.2(3) . .
C4 Sc1 C1 C5 37.5(2) . .
C2 Sc1 C1 C5 116.0(3) . .
C14 Sc1 C1 C5 -21.5(3) . .
F2 Sc1 C1 C2 114.4(2) . .
F1 Sc1 C1 C2 49.8(2) . .
C3 Sc1 C1 C2 -37.3(2) . .
C5 Sc1 C1 C2 -116.0(3) . .
C12 Sc1 C1 C2 137.9(3) . .
C13 Sc1 C1 C2 179.9(2) . .
C15 Sc1 C1 C2 -95.8(3) . .
C4 Sc1 C1 C2 -78.6(2) . .
C14 Sc1 C1 C2 -137.6(2) . .
F2 Sc1 C1 C6 -7.3(3) . .
F1 Sc1 C1 C6 -71.9(3) . .
C3 Sc1 C1 C6 -159.0(4) . .
C5 Sc1 C1 C6 122.2(4) . .
C12 Sc1 C1 C6 16.2(5) . .
C13 Sc1 C1 C6 58.2(4) . .
C15 Sc1 C1 C6 142.4(3) . .
C4 Sc1 C1 C6 159.7(4) . .
C2 Sc1 C1 C6 -121.7(4) . .
C14 Sc1 C1 C6 100.7(3) . .
C5 C1 C2 C3 0.6(4) . .
C6 C1 C2 C3 -173.9(3) . .
Sc1 C1 C2 C3 64.3(3) . .
C5 C1 C2 C7 173.8(4) . .
C6 C1 C2 C7 -0.6(6) . .
Sc1 C1 C2 C7 -122.4(4) . .
C5 C1 C2 Sc1 -63.8(3) . .
C6 C1 C2 Sc1 121.8(4) . .
F2 Sc1 C2 C3 -178.0(2) . .
F1 Sc1 C2 C3 115.8(2) . .
C5 Sc1 C2 C3 -78.6(2) . .
C12 Sc1 C2 C3 121.2(4) . .
C11 Sc1 C2 C3 59.6(3) . .
C13 Sc1 C2 C3 -115.7(5) . .
C15 Sc1 C2 C3 8.9(3) . .
C4 Sc1 C2 C3 -37.7(2) . .
C1 Sc1 C2 C3 -115.5(3) . .
C14 Sc1 C2 C3 -42.7(3) . .
F2 Sc1 C2 C1 -62.5(2) . .
F1 Sc1 C2 C1 -128.7(2) . .
C3 Sc1 C2 C1 115.5(3) . .
C5 Sc1 C2 C1 36.9(2) . .
C12 Sc1 C2 C1 -123.3(4) . .
C11 Sc1 C2 C1 175.1(2) . .
C13 Sc1 C2 C1 -0.2(6) . .
C15 Sc1 C2 C1 124.4(2) . .
C4 Sc1 C2 C1 77.8(2) . .
C14 Sc1 C2 C1 72.8(3) . .
F2 Sc1 C2 C7 60.5(3) . .
F1 Sc1 C2 C7 -5.8(3) . .
C3 Sc1 C2 C7 -121.5(4) . .
C5 Sc1 C2 C7 159.9(4) . .
C12 Sc1 C2 C7 -0.3(6) . .
C11 Sc1 C2 C7 -62.0(4) . .
C13 Sc1 C2 C7 122.7(5) . .
C15 Sc1 C2 C7 -112.7(4) . .
C4 Sc1 C2 C7 -159.2(4) . .
C1 Sc1 C2 C7 123.0(4) . .
C14 Sc1 C2 C7 -164.2(3) . .
C1 C2 C3 C4 1.4(4) . .
C7 C2 C3 C4 -171.8(4) . .
Sc1 C2 C3 C4 66.8(3) . .
C1 C2 C3 C8 176.7(4) . .
C7 C2 C3 C8 3.5(6) . .
Sc1 C2 C3 C8 -117.9(4) . .
C1 C2 C3 Sc1 -65.4(3) . .
C7 C2 C3 Sc1 121.3(4) . .
F2 Sc1 C3 C2 2.5(3) . .
F1 Sc1 C3 C2 -61.0(2) . .
C5 Sc1 C3 C2 77.8(2) . .
C12 Sc1 C3 C2 -138.4(3) . .
C11 Sc1 C3 C2 -142.0(2) . .
C13 Sc1 C3 C2 148.4(3) . .
C15 Sc1 C3 C2 -173.6(2) . .
C4 Sc1 C3 C2 114.8(3) . .
C1 Sc1 C3 C2 37.0(2) . .
C14 Sc1 C3 C2 154.4(2) . .
F2 Sc1 C3 C4 -112.3(2) . .
F1 Sc1 C3 C4 -175.8(2) . .
C5 Sc1 C3 C4 -37.0(2) . .
C12 Sc1 C3 C4 106.8(3) . .
C11 Sc1 C3 C4 103.2(2) . .
C13 Sc1 C3 C4 33.6(4) . .
C15 Sc1 C3 C4 71.6(2) . .
C2 Sc1 C3 C4 -114.8(3) . .
C1 Sc1 C3 C4 -77.8(2) . .
C14 Sc1 C3 C4 39.6(3) . .
F2 Sc1 C3 C8 124.1(3) . .
F1 Sc1 C3 C8 60.6(4) . .
C5 Sc1 C3 C8 -160.6(4) . .
C12 Sc1 C3 C8 -16.8(5) . .
C11 Sc1 C3 C8 -20.3(4) . .
C13 Sc1 C3 C8 -90.0(4) . .
C15 Sc1 C3 C8 -52.0(4) . .
C4 Sc1 C3 C8 -123.6(5) . .
C2 Sc1 C3 C8 121.6(5) . .
C1 Sc1 C3 C8 158.6(4) . .
C14 Sc1 C3 C8 -83.9(4) . .
C2 C3 C4 C5 -2.8(4) . .
C8 C3 C4 C5 -178.0(4) . .
Sc1 C3 C4 C5 64.1(3) . .
C2 C3 C4 C9 165.8(4) . .
C8 C3 C4 C9 -9.4(7) . .
Sc1 C3 C4 C9 -127.2(4) . .
C2 C3 C4 Sc1 -67.0(3) . .
C8 C3 C4 Sc1 117.8(4) . .
F2 Sc1 C4 C5 -20.7(3) . .
F1 Sc1 C4 C5 -110.5(2) . .
C3 Sc1 C4 C5 -115.7(3) . .
C12 Sc1 C4 C5 114.9(3) . .
C11 Sc1 C4 C5 148.2(2) . .
C13 Sc1 C4 C5 82.8(2) . .
C15 Sc1 C4 C5 132.6(2) . .
C2 Sc1 C4 C5 -78.2(2) . .
C1 Sc1 C4 C5 -37.4(2) . .
C14 Sc1 C4 C5 99.0(2) . .
F2 Sc1 C4 C3 95.0(2) . .
F1 Sc1 C4 C3 5.2(3) . .
C5 Sc1 C4 C3 115.7(3) . .
C12 Sc1 C4 C3 -129.4(3) . .
C11 Sc1 C4 C3 -96.1(2) . .
C13 Sc1 C4 C3 -161.5(2) . .
C15 Sc1 C4 C3 -111.7(2) . .
C2 Sc1 C4 C3 37.5(2) . .
C1 Sc1 C4 C3 78.3(2) . .
C14 Sc1 C4 C3 -145.3(2) . .
F2 Sc1 C4 C9 -144.5(4) . .
F1 Sc1 C4 C9 125.6(4) . .
C3 Sc1 C4 C9 120.4(5) . .
C5 Sc1 C4 C9 -123.9(5) . .
C12 Sc1 C4 C9 -9.0(5) . .
C11 Sc1 C4 C9 24.3(5) . .
C13 Sc1 C4 C9 -41.1(4) . .
C15 Sc1 C4 C9 8.7(4) . .
C2 Sc1 C4 C9 158.0(5) . .
C1 Sc1 C4 C9 -161.3(5) . .
C14 Sc1 C4 C9 -24.9(4) . .
C3 C4 C5 C1 3.2(4) . .
C9 C4 C5 C1 -165.1(4) . .
Sc1 C4 C5 C1 67.2(3) . .
C3 C4 C5 C10 176.6(4) . .
C9 C4 C5 C10 8.3(7) . .
Sc1 C4 C5 C10 -119.5(4) . .
C3 C4 C5 Sc1 -64.0(3) . .
C9 C4 C5 Sc1 127.7(4) . .
C2 C1 C5 C4 -2.3(4) . .
C6 C1 C5 C4 172.0(3) . .
Sc1 C1 C5 C4 -66.8(3) . .
C2 C1 C5 C10 -176.0(4) . .
C6 C1 C5 C10 -1.7(6) . .
Sc1 C1 C5 C10 119.5(4) . .
C2 C1 C5 Sc1 64.5(3) . .
C6 C1 C5 Sc1 -121.2(4) . .
F2 Sc1 C5 C4 164.3(2) . .
F1 Sc1 C5 C4 96.5(2) . .
C3 Sc1 C5 C4 37.2(2) . .
C12 Sc1 C5 C4 -114.1(3) . .
C11 Sc1 C5 C4 -53.7(3) . .
C13 Sc1 C5 C4 -112.6(2) . .
C15 Sc1 C5 C4 -52.5(3) . .
C2 Sc1 C5 C4 78.2(2) . .
C1 Sc1 C5 C4 115.0(3) . .
C14 Sc1 C5 C4 -82.3(2) . .
F2 Sc1 C5 C1 49.4(2) . .
F1 Sc1 C5 C1 -18.4(3) . .
C3 Sc1 C5 C1 -77.7(2) . .
C12 Sc1 C5 C1 130.9(2) . .
C11 Sc1 C5 C1 -168.7(2) . .
C13 Sc1 C5 C1 132.4(2) . .
C15 Sc1 C5 C1 -167.4(2) . .
C4 Sc1 C5 C1 -115.0(3) . .
C2 Sc1 C5 C1 -36.8(2) . .
C14 Sc1 C5 C1 162.8(2) . .
F2 Sc1 C5 C10 -71.0(3) . .
F1 Sc1 C5 C10 -138.8(3) . .
C3 Sc1 C5 C10 161.8(4) . .
C12 Sc1 C5 C10 10.5(4) . .
C11 Sc1 C5 C10 70.9(4) . .
C13 Sc1 C5 C10 12.0(3) . .
C15 Sc1 C5 C10 72.2(3) . .
C4 Sc1 C5 C10 124.6(4) . .
C2 Sc1 C5 C10 -157.2(4) . .
C1 Sc1 C5 C10 -120.4(4) . .
C14 Sc1 C5 C10 42.4(3) . .
F2 Sc1 C11 C12 26.9(2) . .
F1 Sc1 C11 C12 89.4(2) . .
C3 Sc1 C11 C12 176.9(2) . .
C5 Sc1 C11 C12 -113.2(3) . .
C13 Sc1 C11 C12 -37.5(2) . .
C15 Sc1 C11 C12 -115.3(3) . .
C4 Sc1 C11 C12 -144.3(2) . .
C2 Sc1 C11 C12 144.1(2) . .
C14 Sc1 C11 C12 -78.0(2) . .
F2 Sc1 C11 C15 142.1(2) . .
F1 Sc1 C11 C15 -155.3(2) . .
C3 Sc1 C11 C15 -67.8(2) . .
C5 Sc1 C11 C15 2.0(3) . .
C12 Sc1 C11 C15 115.3(3) . .
C13 Sc1 C11 C15 77.7(2) . .
C4 Sc1 C11 C15 -29.0(3) . .
C2 Sc1 C11 C15 -100.6(3) . .
C14 Sc1 C11 C15 37.2(2) . .
F2 Sc1 C11 C16 -97.9(3) . .
F1 Sc1 C11 C16 -35.4(3) . .
C3 Sc1 C11 C16 52.2(3) . .
C5 Sc1 C11 C16 122.0(3) . .
C12 Sc1 C11 C16 -124.8(4) . .
C13 Sc1 C11 C16 -162.3(4) . .
C15 Sc1 C11 C16 120.0(4) . .
C4 Sc1 C11 C16 91.0(3) . .
C2 Sc1 C11 C16 19.4(4) . .
C14 Sc1 C11 C16 157.2(4) . .
C15 C11 C12 C13 -0.3(4) . .
C16 C11 C12 C13 -176.7(4) . .
Sc1 C11 C12 C13 65.6(3) . .
C15 C11 C12 C17 174.5(3) . .
C16 C11 C12 C17 -1.8(6) . .
Sc1 C11 C12 C17 -119.5(4) . .
C15 C11 C12 Sc1 -66.0(3) . .
C16 C11 C12 Sc1 117.7(4) . .
F2 Sc1 C12 C11 -154.0(2) . .
F1 Sc1 C12 C11 -85.5(2) . .
C3 Sc1 C12 C11 -5.7(4) . .
C5 Sc1 C12 C11 117.7(3) . .
C13 Sc1 C12 C11 115.1(3) . .
C15 Sc1 C12 C11 37.3(2) . .
C4 Sc1 C12 C11 58.8(3) . .
C2 Sc1 C12 C11 -90.8(4) . .
C1 Sc1 C12 C11 -177.4(2) . .
C14 Sc1 C12 C11 78.2(2) . .
F2 Sc1 C12 C13 90.9(2) . .
F1 Sc1 C12 C13 159.4(2) . .
C3 Sc1 C12 C13 -120.8(3) . .
C5 Sc1 C12 C13 2.6(3) . .
C11 Sc1 C12 C13 -115.1(3) . .
C15 Sc1 C12 C13 -77.8(2) . .
C4 Sc1 C12 C13 -56.3(3) . .
C2 Sc1 C12 C13 154.1(3) . .
C1 Sc1 C12 C13 67.5(3) . .
C14 Sc1 C12 C13 -36.9(2) . .
F2 Sc1 C12 C17 -31.1(3) . .
F1 Sc1 C12 C17 37.4(3) . .
C3 Sc1 C12 C17 117.2(4) . .
C5 Sc1 C12 C17 -119.4(3) . .
C11 Sc1 C12 C17 122.9(4) . .
C13 Sc1 C12 C17 -122.0(4) . .
C15 Sc1 C12 C17 160.2(4) . .
C4 Sc1 C12 C17 -178.3(3) . .
C2 Sc1 C12 C17 32.1(6) . .
C1 Sc1 C12 C17 -54.5(5) . .
C14 Sc1 C12 C17 -158.9(4) . .
C11 C12 C13 C14 1.1(4) . .
C17 C12 C13 C14 -173.9(3) . .
Sc1 C12 C13 C14 66.6(3) . .
C11 C12 C13 C18 176.7(3) . .
C17 C12 C13 C18 1.8(6) . .
Sc1 C12 C13 C18 -117.8(4) . .
C11 C12 C13 Sc1 -65.5(3) . .
C17 C12 C13 Sc1 119.5(4) . .
F2 Sc1 C13 C14 162.3(2) . .
F1 Sc1 C13 C14 -137.7(2) . .
C3 Sc1 C13 C14 9.8(4) . .
C5 Sc1 C13 C14 66.3(2) . .
C12 Sc1 C13 C14 -115.3(3) . .
C11 Sc1 C13 C14 -77.9(2) . .
C15 Sc1 C13 C14 -36.9(2) . .
C4 Sc1 C13 C14 30.5(3) . .
C2 Sc1 C13 C14 98.5(5) . .
C1 Sc1 C13 C14 98.3(2) . .
F2 Sc1 C13 C12 -82.5(2) . .
F1 Sc1 C13 C12 -22.5(2) . .
C3 Sc1 C13 C12 125.1(3) . .
C5 Sc1 C13 C12 -178.4(2) . .
C11 Sc1 C13 C12 37.4(2) . .
C15 Sc1 C13 C12 78.3(2) . .
C4 Sc1 C13 C12 145.8(2) . .
C2 Sc1 C13 C12 -146.2(4) . .
C1 Sc1 C13 C12 -146.4(2) . .
C14 Sc1 C13 C12 115.3(3) . .
F2 Sc1 C13 C18 39.1(3) . .
F1 Sc1 C13 C18 99.1(3) . .
C3 Sc1 C13 C18 -113.3(4) . .
C5 Sc1 C13 C18 -56.8(3) . .
C12 Sc1 C13 C18 121.6(4) . .
C11 Sc1 C13 C18 159.0(4) . .
C15 Sc1 C13 C18 -160.1(4) . .
C4 Sc1 C13 C18 -92.6(3) . .
C2 Sc1 C13 C18 -24.6(6) . .
C1 Sc1 C13 C18 -24.8(4) . .
C14 Sc1 C13 C18 -123.1(4) . .
C12 C13 C14 C15 -1.4(4) . .
C18 C13 C14 C15 -177.0(4) . .
Sc1 C13 C14 C15 64.1(3) . .
C12 C13 C14 C19 169.8(3) . .
C18 C13 C14 C19 -5.8(6) . .
Sc1 C13 C14 C19 -124.7(4) . .
C12 C13 C14 Sc1 -65.5(3) . .
C18 C13 C14 Sc1 118.9(4) . .
F2 Sc1 C14 C13 -18.9(2) . .
F1 Sc1 C14 C13 60.9(3) . .
C3 Sc1 C14 C13 -174.5(2) . .
C5 Sc1 C14 C13 -120.4(2) . .
C12 Sc1 C14 C13 37.6(2) . .
C11 Sc1 C14 C13 78.7(2) . .
C15 Sc1 C14 C13 116.1(3) . .
C4 Sc1 C14 C13 -153.7(2) . .
C2 Sc1 C14 C13 -149.5(2) . .
C1 Sc1 C14 C13 -108.6(2) . .
F2 Sc1 C14 C15 -135.0(2) . .
F1 Sc1 C14 C15 -55.2(3) . .
C3 Sc1 C14 C15 69.4(3) . .
C5 Sc1 C14 C15 123.5(2) . .
C12 Sc1 C14 C15 -78.5(2) . .
C11 Sc1 C14 C15 -37.4(2) . .
C13 Sc1 C14 C15 -116.1(3) . .
C4 Sc1 C14 C15 90.2(2) . .
C2 Sc1 C14 C15 94.4(3) . .
C1 Sc1 C14 C15 135.3(2) . .
F2 Sc1 C14 C19 101.9(3) . .
F1 Sc1 C14 C19 -178.3(3) . .
C3 Sc1 C14 C19 -53.7(4) . .
C5 Sc1 C14 C19 0.5(3) . .
C12 Sc1 C14 C19 158.4(4) . .
C11 Sc1 C14 C19 -160.4(4) . .
C13 Sc1 C14 C19 120.8(4) . .
C15 Sc1 C14 C19 -123.1(4) . .
C4 Sc1 C14 C19 -32.9(3) . .
C2 Sc1 C14 C19 -28.7(4) . .
C1 Sc1 C14 C19 12.2(4) . .
C12 C11 C15 C14 -0.5(4) . .
C16 C11 C15 C14 176.0(3) . .
Sc1 C11 C15 C14 -66.0(3) . .
C12 C11 C15 C20 -170.9(3) . .
C16 C11 C15 C20 5.6(6) . .
Sc1 C11 C15 C20 123.6(4) . .
C12 C11 C15 Sc1 65.5(2) . .
C16 C11 C15 Sc1 -117.9(4) . .
C13 C14 C15 C11 1.2(4) . .
C19 C14 C15 C11 -169.8(4) . .
Sc1 C14 C15 C11 65.1(3) . .
C13 C14 C15 C20 171.0(4) . .
C19 C14 C15 C20 -0.1(6) . .
Sc1 C14 C15 C20 -125.1(4) . .
C13 C14 C15 Sc1 -63.9(3) . .
C19 C14 C15 Sc1 125.1(4) . .
F2 Sc1 C15 C11 -52.4(3) . .
F1 Sc1 C15 C11 26.3(2) . .
C3 Sc1 C15 C11 123.2(2) . .
C5 Sc1 C15 C11 -178.8(2) . .
C12 Sc1 C15 C11 -37.4(2) . .
C13 Sc1 C15 C11 -78.6(2) . .
C4 Sc1 C15 C11 155.2(2) . .
C2 Sc1 C15 C11 118.2(2) . .
C1 Sc1 C15 C11 169.4(2) . .
C14 Sc1 C15 C11 -115.3(3) . .
F2 Sc1 C15 C14 62.8(3) . .
F1 Sc1 C15 C14 141.6(2) . .
C3 Sc1 C15 C14 -121.5(2) . .
C5 Sc1 C15 C14 -63.5(2) . .
C12 Sc1 C15 C14 77.9(2) . .
C11 Sc1 C15 C14 115.3(3) . .
C13 Sc1 C15 C14 36.6(2) . .
C4 Sc1 C15 C14 -89.6(2) . .
C2 Sc1 C15 C14 -126.5(2) . .
C1 Sc1 C15 C14 -75.4(3) . .
F2 Sc1 C15 C20 -171.1(3) . .
F1 Sc1 C15 C20 -92.3(3) . .
C3 Sc1 C15 C20 4.6(3) . .
C5 Sc1 C15 C20 62.6(3) . .
C12 Sc1 C15 C20 -156.0(4) . .
C11 Sc1 C15 C20 -118.6(4) . .
C13 Sc1 C15 C20 162.7(4) . .
C4 Sc1 C15 C20 36.5(3) . .
C2 Sc1 C15 C20 -0.4(4) . .
C1 Sc1 C15 C20 50.7(4) . .
C14 Sc1 C15 C20 126.1(4) . .
C27 C22 C23 C24 2.3(5) . .
B1 C22 C23 C24 -178.4(3) . .
C27 C22 C23 F1 -176.9(3) . .
B1 C22 C23 F1 2.5(5) . .
Sc1 F1 C23 C24 2.7(4) . .
Sc1 F1 C23 C22 -178.0(2) . .
C22 C23 C24 C25 -2.8(6) . .
F1 C23 C24 C25 176.4(3) . .
C22 C23 C24 F2 -179.9(3) . .
F1 C23 C24 F2 -0.7(4) . .
Sc1 F2 C24 C25 -178.7(2) . .
Sc1 F2 C24 C23 -1.6(4) . .
C23 C24 C25 F3 -178.8(3) . .
F2 C24 C25 F3 -1.7(5) . .
C23 C24 C25 C26 1.3(5) . .
F2 C24 C25 C26 178.4(3) . .
F3 C25 C26 F4 -0.2(5) . .
C24 C25 C26 F4 179.7(3) . .
F3 C25 C26 C27 -179.7(3) . .
C24 C25 C26 C27 0.2(5) . .
F4 C26 C27 F5 -1.4(5) . .
C25 C26 C27 F5 178.0(3) . .
F4 C26 C27 C22 180.0(3) . .
C25 C26 C27 C22 -0.6(6) . .
C23 C22 C27 F5 -179.2(3) . .
B1 C22 C27 F5 1.4(5) . .
C23 C22 C27 C26 -0.6(5) . .
B1 C22 C27 C26 180.0(3) . .
C33 C28 C29 F6 176.4(3) . .
B1 C28 C29 F6 -1.3(5) . .
C33 C28 C29 C30 -1.4(5) . .
B1 C28 C29 C30 -179.1(4) . .
F6 C29 C30 F7 1.3(5) . .
C28 C29 C30 F7 179.2(4) . .
F6 C29 C30 C31 -177.4(3) . .
C28 C29 C30 C31 0.5(6) . .
F7 C30 C31 F8 1.4(6) . .
C29 C30 C31 F8 -179.8(3) . .
F7 C30 C31 C32 -178.1(4) . .
C29 C30 C31 C32 0.7(6) . .
F8 C31 C32 F9 0.4(6) . .
C30 C31 C32 F9 179.9(3) . .
F8 C31 C32 C33 179.7(3) . .
C30 C31 C32 C33 -0.8(6) . .
F9 C32 C33 F10 -2.4(5) . .
C31 C32 C33 F10 178.3(3) . .
F9 C32 C33 C28 179.0(3) . .
C31 C32 C33 C28 -0.3(6) . .
C29 C28 C33 F10 -177.2(3) . .
B1 C28 C33 F10 0.2(5) . .
C29 C28 C33 C32 1.3(5) . .
B1 C28 C33 C32 178.8(3) . .
C39 C34 C35 F11 -178.5(3) . .
B1 C34 C35 F11 -6.6(5) . .
C39 C34 C35 C36 2.9(5) . .
B1 C34 C35 C36 174.8(4) . .
F11 C35 C36 F12 -0.1(6) . .
C34 C35 C36 F12 178.5(4) . .
F11 C35 C36 C37 179.9(4) . .
C34 C35 C36 C37 -1.4(6) . .
F12 C36 C37 F13 0.2(6) . .
C35 C36 C37 F13 -179.9(4) . .
F12 C36 C37 C38 179.7(4) . .
C35 C36 C37 C38 -0.4(6) . .
F13 C37 C38 F14 0.9(6) . .
C36 C37 C38 F14 -178.7(4) . .
F13 C37 C38 C39 179.9(4) . .
C36 C37 C38 C39 0.4(6) . .
F14 C38 C39 F15 1.0(6) . .
C37 C38 C39 F15 -178.0(4) . .
F14 C38 C39 C34 -179.5(4) . .
C37 C38 C39 C34 1.5(6) . .
C35 C34 C39 F15 176.5(3) . .
B1 C34 C39 F15 5.3(6) . .
C35 C34 C39 C38 -2.9(6) . .
B1 C34 C39 C38 -174.2(4) . .
C42 C40 C41 C42 0.3(11) 3_655 .
C40 C41 C42 C40 -0.3(11) . 3_655
C39 C34 B1 C21 105.1(4) . .
C35 C34 B1 C21 -65.4(4) . .
C39 C34 B1 C22 -19.1(5) . .
C35 C34 B1 C22 170.3(3) . .
C39 C34 B1 C28 -133.4(4) . .
C35 C34 B1 C28 56.1(4) . .
C23 C22 B1 C21 1.7(5) . .
C27 C22 B1 C21 -179.0(3) . .
C23 C22 B1 C34 120.3(4) . .
C27 C22 B1 C34 -60.4(4) . .
C23 C22 B1 C28 -118.0(4) . .
C27 C22 B1 C28 61.3(4) . .
C29 C28 B1 C21 -54.7(4) . .
C33 C28 B1 C21 128.0(4) . .
C29 C28 B1 C34 -173.4(3) . .
C33 C28 B1 C34 9.3(5) . .
C29 C28 B1 C22 68.0(4) . .
C33 C28 B1 C22 -109.3(4) . .
